data_1555228
loop_
_publ_author_name
'Chung, Ryan'
'Hein, Jason E.'

_publ_section_title
;
 Automated solubility and crystallization analysis of non-UV active
 compounds: integration of evaporative light scattering detection (ELSD)
 and robotic sampling
;
_journal_issue 9
_journal_name_full 'Reaction Chemistry &amp; Engineering'
_journal_page_first 1674
_journal_paper_doi 10.1039/C9RE00057G
_journal_volume 4
_journal_year 2019
_chemical_absolute_configuration ad
_chemical_formula_moiety 'C6 H11 N O2, H2 O'
_chemical_formula_sum 'C6 H13 N O3'
_chemical_formula_weight 147.17
_space_group_crystal_system tetragonal
_space_group_IT_number 76
_space_group_name_Hall 'P 4w'
_space_group_name_H-M_alt 'P 41'
_atom_sites_solution_hydrogens mixed
_atom_sites_solution_primary dual
_audit_creation_date 2018-08-13
_audit_creation_method
;
Olex2 1.2
(compiled 2018.05.29 svn.r3508 for OlexSys, GUI svn.r5506)
;
_audit_update_record
;
2019-02-02 deposited with the CCDC.	2019-06-04 downloaded from the CCDC.
;
_cell_angle_alpha 90
_cell_angle_beta 90
_cell_angle_gamma 90
_cell_formula_units_Z 8
_cell_length_a 8.8749(7)
_cell_length_b 8.8749(7)
_cell_length_c 20.4808(17)
_cell_measurement_reflns_used 9736
_cell_measurement_temperature 90(2)
_cell_measurement_theta_max 66.71
_cell_measurement_theta_min 4.98
_cell_volume 1613.1(2)
_computing_cell_refinement 'SAINT V8.38A (?, 2016)'
_computing_data_reduction 'SAINT V8.38A (?, 2016)'
_computing_molecular_graphics 'Olex2 (Dolomanov et al., 2009)'
_computing_publication_material 'Olex2 (Dolomanov et al., 2009)'
_computing_structure_refinement 'XL (Sheldrick, 2008)'
_computing_structure_solution 'XT (Sheldrick, 2015)'
_diffrn_ambient_temperature 90(2)
_diffrn_detector 'Bruker APEX2 area detector'
_diffrn_detector_area_resol_mean 7.9
_diffrn_detector_type 'CCD area detector'
_diffrn_measured_fraction_theta_full 1.000
_diffrn_measured_fraction_theta_max 1.000
_diffrn_measurement_device 'Bruker D8 Kappa diffractometer'
_diffrn_measurement_device_type 'Bruker APEX II area detector'
_diffrn_measurement_method '\w and \f scans'
_diffrn_radiation_monochromator 'mirror optics'
_diffrn_radiation_probe x-ray
_diffrn_radiation_type CuK\a
_diffrn_radiation_wavelength 1.54178
_diffrn_reflns_av_R_equivalents 0.0513
_diffrn_reflns_av_unetI/netI 0.0269
_diffrn_reflns_Laue_measured_fraction_full 1.000
_diffrn_reflns_Laue_measured_fraction_max 1.000
_diffrn_reflns_limit_h_max 10
_diffrn_reflns_limit_h_min -10
_diffrn_reflns_limit_k_max 10
_diffrn_reflns_limit_k_min -10
_diffrn_reflns_limit_l_max 24
_diffrn_reflns_limit_l_min -24
_diffrn_reflns_number 26776
_diffrn_reflns_point_group_measured_fraction_full 1.000
_diffrn_reflns_point_group_measured_fraction_max 1.000
_diffrn_reflns_theta_full 66.704
_diffrn_reflns_theta_max 66.704
_diffrn_reflns_theta_min 2.157
_diffrn_source 'microfocus sealed X-ray tube'
_diffrn_source_type 'Incoatec I\ms'
_diffrn_standards_number 0
_exptl_absorpt_coefficient_mu 0.810
_exptl_absorpt_correction_T_max 0.922
_exptl_absorpt_correction_T_min 0.820
_exptl_absorpt_correction_type multi-scan
_exptl_absorpt_process_details
'SADABS-2016/2 (Bruker,2016/2) was used for absorption correction. wR2(int) was 0.0920 before and 0.0757 after correction. The Ratio of minimum to maximum transmission is 0.8893. The \l/2 correction factor is Not present.'
_exptl_crystal_colour colourless
_exptl_crystal_colour_primary colourless
_exptl_crystal_density_diffrn 1.212
_exptl_crystal_description prism
_exptl_crystal_F_000 640
_exptl_crystal_size_max 0.24
_exptl_crystal_size_mid 0.12
_exptl_crystal_size_min 0.1
_refine_diff_density_max 0.266
_refine_diff_density_min -0.151
_refine_diff_density_rms 0.037
_refine_ls_abs_structure_details
;
 Flack x determined using 1359 quotients [(I+)-(I-)]/[(I+)+(I-)]
 (Parsons, Flack and Wagner, Acta Cryst. B69 (2013) 249-259).
;
_refine_ls_abs_structure_Flack 0.01(11)
_refine_ls_extinction_method none
_refine_ls_goodness_of_fit_ref 1.077
_refine_ls_hydrogen_treatment mixed
_refine_ls_matrix_type full
_refine_ls_number_parameters 224
_refine_ls_number_reflns 2843
_refine_ls_number_restraints 1
_refine_ls_restrained_S_all 1.076
_refine_ls_R_factor_all 0.0308
_refine_ls_R_factor_gt 0.0308
_refine_ls_shift/su_max 0.001
_refine_ls_shift/su_mean 0.000
_refine_ls_structure_factor_coef Fsqd
_refine_ls_weighting_details 'w=1/[\s^2^(Fo^2^)+(0.0563P)^2^+0.2362P] where P=(Fo^2^+2Fc^2^)/3'
_refine_ls_weighting_scheme calc
_refine_ls_wR_factor_gt 0.0834
_refine_ls_wR_factor_ref 0.0836
_reflns_Friedel_coverage 0.941
_reflns_Friedel_fraction_full 1.000
_reflns_Friedel_fraction_max 1.000
_reflns_number_gt 2830
_reflns_number_total 2843
_reflns_threshold_expression 'I > 2\s(I)'
_cod_data_source_file c9re00057g2.cif
_cod_data_source_block jh029
_cod_original_cell_volume 1613.1(3)
_cod_database_code 1555228
_shelx_shelxl_version_number 2017/1
_shelx_space_group_comment
;
The symmetry employed for this shelxl refinement is uniquely defined
by the following loop, which should always be used as a source of
symmetry information in preference to the above space-group names.
They are only intended as comments.
;
_shelx_estimated_absorpt_t_max 0.923
_shelx_estimated_absorpt_t_min 0.829
_olex2_refinement_description
;
1. Twinned data refinement
 Scales: 0.8886(19)
 0.1114(19)
2. Fixed Uiso
 At 1.2 times of:
  All C(H) groups, All C(H,H) groups
 At 1.5 times of:
  All C(H,H,H) groups
3.a Secondary CH2 refined with riding coordinates:
 C4(H4A,H4B), C10(H10A,H10B)
3.b Aromatic/amide H refined with riding coordinates:
 C5(H5), C11(H11)
3.c X=CH2 refined with riding coordinates:
 C6(H6A,H6B), C12(H12A,H12B)
3.d Idealised Me refined as rotating group:
 C3(H3A,H3B,H3C), C9(H9A,H9B,H9C)
;
_olex2_date_sample_data_collection 2018-08-08
_olex2_date_sample_submission 2018-08-06
_olex2_diffrn_ambient_temperature_device 'Oxford Cryosystems'
_olex2_exptl_crystal_mounting_method 'The crystal was mounted on a mylar loop in oil'
_olex2_submission_original_sample_id VL-023
_olex2_submission_special_instructions 'No special instructions were received'

loop_
_space_group_symop_operation_xyz
'x, y, z'
'-x, -y, z+1/2'
'-y, x, z+1/4'
'y, -x, z+3/4'

loop_
_atom_site_label
_atom_site_type_symbol
_atom_site_fract_x
_atom_site_fract_y
_atom_site_fract_z
_atom_site_U_iso_or_equiv
_atom_site_adp_type
_atom_site_occupancy
_atom_site_site_symmetry_order
_atom_site_calc_flag
_atom_site_refinement_flags_posn
O1 O 0.3331(2) 0.6729(2) 0.46360(9) 0.0234(4) Uani 1 1 d .
O2 O 0.2740(3) 0.4336(2) 0.45342(9) 0.0273(5) Uani 1 1 d .
O3 O 1.0999(2) 1.1676(2) 0.54216(8) 0.0226(4) Uani 1 1 d .
O4 O 0.8499(2) 1.1597(2) 0.53248(8) 0.0220(4) Uani 1 1 d .
O5 O 0.3342(2) 0.9617(2) 0.49887(11) 0.0258(4) Uani 1 1 d .
N1 N 0.3448(3) 0.3588(2) 0.57532(10) 0.0144(5) Uani 1 1 d .
H1A H 0.422(4) 0.314(4) 0.5562(16) 0.016(7) Uiso 1 1 d .
H1B H 0.267(5) 0.316(5) 0.559(2) 0.041(11) Uiso 1 1 d .
H1C H 0.352(3) 0.344(4) 0.6184(18) 0.015(7) Uiso 1 1 d .
N2 N 1.1539(2) 1.1613(2) 0.41549(11) 0.0151(4) Uani 1 1 d .
H2A H 1.167(5) 1.155(5) 0.367(2) 0.053(13) Uiso 1 1 d .
H2B H 1.201(4) 1.084(4) 0.4325(16) 0.019(8) Uiso 1 1 d .
H2C H 1.204(4) 1.251(4) 0.4290(17) 0.030(9) Uiso 1 1 d .
C1 C 0.3311(3) 0.5231(3) 0.56085(11) 0.0147(5) Uani 1 1 d .
C2 C 0.3128(3) 0.5429(3) 0.48614(11) 0.0149(5) Uani 1 1 d .
C3 C 0.1880(3) 0.5807(3) 0.59476(13) 0.0215(6) Uani 1 1 d .
H3A H 0.103384 0.520982 0.581256 0.032 Uiso 1 1 calc GR
H3B H 0.171216 0.684030 0.583012 0.032 Uiso 1 1 calc GR
H3C H 0.200042 0.573016 0.641225 0.032 Uiso 1 1 calc GR
C4 C 0.4712(3) 0.6041(3) 0.58648(12) 0.0183(5) Uani 1 1 d .
H4A H 0.458150 0.711687 0.580511 0.022 Uiso 1 1 calc R
H4B H 0.480132 0.585166 0.632966 0.022 Uiso 1 1 calc R
C5 C 0.6140(3) 0.5566(3) 0.55377(13) 0.0241(6) Uani 1 1 d .
H5 H 0.619101 0.566202 0.508606 0.029 Uiso 1 1 calc R
C6 C 0.7328(3) 0.5026(3) 0.58385(15) 0.0305(6) Uani 1 1 d .
H6A H 0.732021 0.491360 0.628996 0.037 Uiso 1 1 calc R
H6B H 0.817803 0.475487 0.560027 0.037 Uiso 1 1 calc R
C7 C 0.9915(3) 1.1637(3) 0.43409(11) 0.0153(5) Uani 1 1 d .
C8 C 0.9805(3) 1.1647(3) 0.50943(11) 0.0152(5) Uani 1 1 d .
C9 C 0.9217(3) 1.3076(3) 0.40667(13) 0.0204(5) Uani 1 1 d .
H9A H 0.973079 1.393580 0.424402 0.031 Uiso 1 1 calc GR
H9B H 0.817085 1.311883 0.418375 0.031 Uiso 1 1 calc GR
H9C H 0.931197 1.307905 0.359972 0.031 Uiso 1 1 calc GR
C10 C 0.9125(3) 1.0234(3) 0.40663(12) 0.0188(5) Uani 1 1 d .
H10A H 0.806690 1.027652 0.418294 0.023 Uiso 1 1 calc R
H10B H 0.919050 1.025850 0.359369 0.023 Uiso 1 1 calc R
C11 C 0.9763(3) 0.8772(3) 0.43032(13) 0.0233(6) Uani 1 1 d .
H11 H 1.072389 0.851044 0.416152 0.028 Uiso 1 1 calc R
C12 C 0.9072(4) 0.7836(4) 0.46942(15) 0.0340(7) Uani 1 1 d .
H12A H 0.810991 0.805953 0.484600 0.041 Uiso 1 1 calc R
H12B H 0.954192 0.694588 0.482066 0.041 Uiso 1 1 calc R
O6 O 0.5502(2) 1.1892(2) 0.50191(10) 0.0240(4) Uani 1 1 d .
H5A H 0.337(5) 0.863(5) 0.495(2) 0.042(11) Uiso 1 1 d .
H5B H 0.270(6) 0.982(6) 0.530(3) 0.059(13) Uiso 1 1 d .
H6C H 0.516(5) 1.101(6) 0.499(2) 0.040(10) Uiso 1 1 d .
H6D H 0.638(6) 1.173(5) 0.511(3) 0.053(13) Uiso 1 1 d .

loop_
_atom_site_aniso_label
_atom_site_aniso_U_11
_atom_site_aniso_U_22
_atom_site_aniso_U_33
_atom_site_aniso_U_23
_atom_site_aniso_U_13
_atom_site_aniso_U_12
O1 0.0361(11) 0.0170(9) 0.0172(9) 0.0018(7) 0.0022(8) -0.0010(8)
O2 0.0452(12) 0.0201(10) 0.0168(8) 0.0005(7) -0.0058(8) -0.0100(9)
O3 0.0211(9) 0.0319(10) 0.0149(8) 0.0035(8) -0.0041(7) -0.0110(8)
O4 0.0153(9) 0.0362(11) 0.0144(8) 0.0003(8) 0.0019(7) 0.0053(8)
O5 0.0257(11) 0.0165(10) 0.0352(11) -0.0030(8) -0.0026(9) 0.0032(8)
N1 0.0151(11) 0.0142(11) 0.0139(11) -0.0005(8) -0.0024(8) -0.0006(9)
N2 0.0151(10) 0.0123(10) 0.0180(11) -0.0009(8) 0.0003(8) -0.0007(9)
C1 0.0180(12) 0.0134(12) 0.0128(11) 0.0007(9) 0.0005(9) -0.0004(9)
C2 0.0160(12) 0.0170(12) 0.0118(11) 0.0006(9) 0.0003(8) -0.0005(10)
C3 0.0230(14) 0.0255(14) 0.0159(11) -0.0023(10) 0.0028(10) 0.0056(11)
C4 0.0240(14) 0.0159(12) 0.0150(10) -0.0003(9) -0.0022(10) -0.0041(10)
C5 0.0230(14) 0.0286(14) 0.0207(12) -0.0023(11) -0.0005(10) -0.0090(11)
C6 0.0261(15) 0.0266(15) 0.0390(16) -0.0019(13) 0.0025(12) -0.0044(12)
C7 0.0131(12) 0.0210(13) 0.0119(11) -0.0011(9) -0.0009(9) -0.0020(10)
C8 0.0164(12) 0.0142(12) 0.0150(11) 0.0002(9) -0.0017(9) -0.0009(9)
C9 0.0219(13) 0.0224(13) 0.0169(11) 0.0015(10) -0.0006(10) 0.0017(10)
C10 0.0187(12) 0.0220(13) 0.0159(10) -0.0014(10) -0.0024(9) -0.0058(10)
C11 0.0248(14) 0.0235(14) 0.0215(12) -0.0048(11) -0.0038(10) -0.0048(11)
C12 0.0417(18) 0.0285(15) 0.0317(15) 0.0058(13) -0.0044(14) -0.0087(13)
O6 0.0168(10) 0.0244(11) 0.0307(10) -0.0025(8) -0.0018(8) 0.0029(8)

loop_
_atom_type_symbol
_atom_type_description
_atom_type_scat_dispersion_real
_atom_type_scat_dispersion_imag
_atom_type_scat_source
C C 0.0181 0.0091 'International Tables Vol C Tables 4.2.6.8 and 6.1.1.4'
H H 0.0000 0.0000 'International Tables Vol C Tables 4.2.6.8 and 6.1.1.4'
N N 0.0311 0.0180 'International Tables Vol C Tables 4.2.6.8 and 6.1.1.4'
O O 0.0492 0.0322 'International Tables Vol C Tables 4.2.6.8 and 6.1.1.4'

loop_
_geom_angle_atom_site_label_1
_geom_angle_atom_site_label_2
_geom_angle_atom_site_label_3
_geom_angle
H5A O5 H5B 107(4)
H1A N1 H1B 105(4)
H1A N1 H1C 108(3)
H1B N1 H1C 112(3)
C1 N1 H1A 114(2)
C1 N1 H1B 107(3)
C1 N1 H1C 110(2)
H2A N2 H2B 107(3)
H2A N2 H2C 106(3)
H2B N2 H2C 109(3)
C7 N2 H2A 112(3)
C7 N2 H2B 112(2)
C7 N2 H2C 111(2)
N1 C1 C2 108.39(19)
N1 C1 C3 107.6(2)
N1 C1 C4 108.9(2)
C3 C1 C2 108.8(2)
C4 C1 C2 111.78(19)
C4 C1 C3 111.2(2)
O1 C2 C1 116.9(2)
O2 C2 O1 124.4(2)
O2 C2 C1 118.6(2)
C1 C3 H3A 109.5
C1 C3 H3B 109.5
C1 C3 H3C 109.5
H3A C3 H3B 109.5
H3A C3 H3C 109.5
H3B C3 H3C 109.5
C1 C4 H4A 108.8
C1 C4 H4B 108.8
H4A C4 H4B 107.7
C5 C4 C1 113.8(2)
C5 C4 H4A 108.8
C5 C4 H4B 108.8
C4 C5 H5 117.5
C6 C5 C4 125.0(2)
C6 C5 H5 117.5
C5 C6 H6A 120.0
C5 C6 H6B 120.0
H6A C6 H6B 120.0
N2 C7 C8 108.43(19)
N2 C7 C9 108.0(2)
N2 C7 C10 109.66(19)
C9 C7 C8 109.7(2)
C9 C7 C10 111.0(2)
C10 C7 C8 110.0(2)
O3 C8 C7 118.7(2)
O4 C8 O3 125.5(2)
O4 C8 C7 115.8(2)
C7 C9 H9A 109.5
C7 C9 H9B 109.5
C7 C9 H9C 109.5
H9A C9 H9B 109.5
H9A C9 H9C 109.5
H9B C9 H9C 109.5
C7 C10 H10A 108.7
C7 C10 H10B 108.7
H10A C10 H10B 107.6
C11 C10 C7 114.3(2)
C11 C10 H10A 108.7
C11 C10 H10B 108.7
C10 C11 H11 117.5
C12 C11 C10 124.9(3)
C12 C11 H11 117.5
C11 C12 H12A 120.0
C11 C12 H12B 120.0
H12A C12 H12B 120.0
H6C O6 H6D 101(4)

loop_
_geom_bond_atom_site_label_1
_geom_bond_atom_site_label_2
_geom_bond_distance
O1 C2 1.255(3)
O2 C2 1.229(3)
O3 C8 1.254(3)
O4 C8 1.252(3)
O5 H5A 0.88(5)
O5 H5B 0.87(6)
N1 H1A 0.89(4)
N1 H1B 0.86(5)
N1 H1C 0.89(4)
N1 C1 1.493(3)
N2 H2A 1.00(5)
N2 H2B 0.87(4)
N2 H2C 0.95(4)
N2 C7 1.491(3)
C1 C2 1.549(3)
C1 C3 1.534(3)
C1 C4 1.529(3)
C3 H3A 0.9600
C3 H3B 0.9600
C3 H3C 0.9600
C4 H4A 0.9700
C4 H4B 0.9700
C4 C5 1.494(4)
C5 H5 0.9300
C5 C6 1.312(4)
C6 H6A 0.9300
C6 H6B 0.9300
C7 C8 1.546(3)
C7 C9 1.527(4)
C7 C10 1.535(3)
C9 H9A 0.9600
C9 H9B 0.9600
C9 H9C 0.9600
C10 H10A 0.9700
C10 H10B 0.9700
C10 C11 1.496(4)
C11 H11 0.9300
C11 C12 1.307(5)
C12 H12A 0.9300
C12 H12B 0.9300
O6 H6C 0.84(5)
O6 H6D 0.81(6)

loop_
_geom_hbond_atom_site_label_D
_geom_hbond_atom_site_label_H
_geom_hbond_atom_site_label_A
_geom_hbond_distance_DH
_geom_hbond_distance_HA
_geom_hbond_distance_DA
_geom_hbond_angle_DHA
_geom_hbond_site_symmetry_A
_geom_hbond_publ_flag
N1 H1A O6 0.89(4) 1.94(4) 2.801(3) 165(3) 1_545 yes
N1 H1B O3 0.86(5) 2.01(5) 2.840(3) 162(4) 1_445 yes
N1 H1C O1 0.89(4) 1.97(4) 2.846(3) 168(3) 3_655 yes
N2 H2A O4 1.00(5) 1.73(5) 2.726(3) 171(4) 4_574 yes
N2 H2B O5 0.87(4) 2.11(4) 2.935(3) 159(3) 1_655 yes
N2 H2C O2 0.95(4) 1.80(4) 2.752(3) 172(3) 1_665 yes
O5 H5A O1 0.88(5) 1.81(5) 2.663(3) 164(4) . yes
O5 H5B O3 0.87(6) 2.25(6) 2.907(3) 133(4) 1_455 yes
O6 H6C O5 0.84(5) 2.04(5) 2.785(3) 148(4) . yes
O6 H6D O4 0.81(6) 1.94(6) 2.745(3) 173(5) . yes

loop_
_twin_individual_id
_twin_individual_mass_fraction_refined
1 0.8886(19)
2 0.1114(19)
